data_7718573
loop_
_publ_author_name
'Vagiakos, Ioannis'
'Tsoureas, Nikolaos'
'Huang, Tianyin'
'Christodoulou, Stella'
'Maron, Laurent'
'Pickl, Thomas'
'Mink, J&#xe1;nos'
'Halter, Dominik P.'

_publ_section_title
;
 Monomeric M(II) (M = Fe, Co, Ni) complexes supported by bulky aryloxide
 ligands tethered to an arene functionality; synthesis, electrochemistry
 and study of the M(II)-arene interaction.
;
_journal_issue 21
_journal_name_full 'Dalton transactions (Cambridge, England : 2003)'
_journal_page_first 8683
_journal_page_last 8694
_journal_paper_doi 10.1039/d5dt00482a
_journal_volume 54
_journal_year 2025
_chemical_formula_moiety '2(C40 H56 Fe O2), C7 H8'
_chemical_formula_sum 'C87 H120 Fe2 O4'
_chemical_formula_weight 1341.52
_chemical_name_common 2-Fe
_chemical_name_systematic 2-Fe
_chemical_properties_physical Air-sensitive,Moisture-sensitive,Oxygen-sensitive
_space_group_crystal_system monoclinic
_space_group_IT_number 15
_space_group_name_Hall '-C 2yc'
_space_group_name_H-M_alt 'C 1 2/c 1'
_atom_sites_solution_hydrogens geom
_atom_sites_solution_primary dual
_audit_creation_date 2023-02-20
_audit_creation_method
;
Olex2 1.5
(compiled 2022.04.07 svn.rca3783a0 for OlexSys, GUI svn.r6498)
;
_audit_update_record
;
2024-12-30 deposited with the CCDC.	2025-04-02 downloaded from the CCDC.
;
_cell_angle_alpha 90
_cell_angle_beta 110.908(2)
_cell_angle_gamma 90
_cell_formula_units_Z 4
_cell_length_a 37.508(2)
_cell_length_b 11.0766(7)
_cell_length_c 19.8485(12)
_cell_measurement_reflns_used 9327
_cell_measurement_temperature 100.00
_cell_measurement_theta_max 36.249
_cell_measurement_theta_min 2.502
_cell_volume 7703.3(8)
_computing_cell_refinement 'SAINT V8.40B (Bruker AXS Inc, 2016)'
_computing_data_collection 'APEX4 (Bruker AXS Inc, 2021)'
_computing_data_reduction 'SAINT V8.40B (Bruker AXS Inc, 2016)'
_computing_molecular_graphics 'Olex2 1.5 (Dolomanov et al., 2009)'
_computing_publication_material 'Olex2 1.5 (Dolomanov et al., 2009)'
_computing_structure_refinement 'XL  (Sheldrick, 2008)'
_computing_structure_solution 'SHELXT 2018/2 (Sheldrick, 2018)'
_diffrn_ambient_temperature 100.00
_diffrn_measured_fraction_theta_full 0.999
_diffrn_measured_fraction_theta_max 0.996
_diffrn_measurement_device_type 'Bruker D8-Venture with Photon-III'
_diffrn_measurement_method '/f and /w scans'
_diffrn_radiation_type MoK\a
_diffrn_radiation_wavelength 0.71073
_diffrn_reflns_av_R_equivalents 0.0548
_diffrn_reflns_av_unetI/netI 0.0246
_diffrn_reflns_Laue_measured_fraction_full 0.999
_diffrn_reflns_Laue_measured_fraction_max 0.996
_diffrn_reflns_limit_h_max 62
_diffrn_reflns_limit_h_min -62
_diffrn_reflns_limit_k_max 18
_diffrn_reflns_limit_k_min -18
_diffrn_reflns_limit_l_max 31
_diffrn_reflns_limit_l_min -33
_diffrn_reflns_number 231950
_diffrn_reflns_point_group_measured_fraction_full 0.999
_diffrn_reflns_point_group_measured_fraction_max 0.996
_diffrn_reflns_theta_full 25.242
_diffrn_reflns_theta_max 36.438
_diffrn_reflns_theta_min 2.087
_diffrn_source 'ImS Diamond'
_diffrn_source_current 1.4
_diffrn_source_power 0.07
_diffrn_source_voltage 50.0
_exptl_absorpt_coefficient_mu 0.425
_exptl_absorpt_correction_T_max 1.0000
_exptl_absorpt_correction_T_min 0.8670
_exptl_absorpt_correction_type multi-scan
_exptl_absorpt_process_details
;
SADABS-2016/2 (Bruker,2016/2) was used for absorption correction.
wR2(int) was 0.0997 before and 0.0608 after correction.
The Ratio of minimum to maximum transmission is 0.8670.
The \l/2 correction factor is Not present.
;
_exptl_crystal_colour yellow
_exptl_crystal_colour_primary yellow
_exptl_crystal_density_diffrn 1.157
_exptl_crystal_description plate
_exptl_crystal_F_000 2904
_exptl_crystal_recrystallization_method 'Re-crystallisation from solvent: toluene'
_exptl_crystal_size_max 0.19
_exptl_crystal_size_mid 0.12
_exptl_crystal_size_min 0.039
_refine_diff_density_max 0.763
_refine_diff_density_min -0.330
_refine_diff_density_rms 0.074
_refine_ls_extinction_method none
_refine_ls_goodness_of_fit_ref 1.044
_refine_ls_hydrogen_treatment constr
_refine_ls_matrix_type full
_refine_ls_number_parameters 438
_refine_ls_number_reflns 18745
_refine_ls_number_restraints 0
_refine_ls_restrained_S_all 1.044
_refine_ls_R_factor_all 0.0524
_refine_ls_R_factor_gt 0.0405
_refine_ls_shift/su_max 0.003
_refine_ls_shift/su_mean 0.000
_refine_ls_structure_factor_coef Fsqd
_refine_ls_weighting_details 'w=1/[\s^2^(Fo^2^)+(0.0692P)^2^+3.6566P] where P=(Fo^2^+2Fc^2^)/3'
_refine_ls_weighting_scheme calc
_refine_ls_wR_factor_gt 0.1117
_refine_ls_wR_factor_ref 0.1220
_reflns_Friedel_coverage 0.000
_reflns_number_gt 15381
_reflns_number_total 18745
_reflns_threshold_expression 'I > 2\s(I)'
_cod_data_source_file d5dt00482a2.cif
_cod_data_source_block 2Fe
_cod_depositor_comments 'Adding full bibliography for 7718569--7718574.cif.'
_cod_database_code 7718573
_shelx_shelxl_version_number 2019/1
_shelx_space_group_comment
;
The symmetry employed for this shelxl refinement is uniquely defined
by the following loop, which should always be used as a source of
symmetry information in preference to the above space-group names.
They are only intended as comments.
;
_shelx_estimated_absorpt_t_max 0.984
_shelx_estimated_absorpt_t_min 0.924
_olex2_refinement_description
;
1. Fixed Uiso
 At 1.2 times of:
  All C(H) groups
 At 1.5 times of:
  All C(H,H,H) groups
2. Others
 Fixed Sof: H41A(0.5) H41B(0.5) H41C(0.5)
3.a Aromatic/amide H refined with riding coordinates:
 C26(H26), C28(H28), C5(H5), C15(H15), C2(H2), C13(H13), C1(H1), C4(H4),
 C45(H45), C43(H43), C44(H44)
3.b Idealised Me refined as rotating group:
 C39(H39A,H39B,H39C), C9(H9A,H9B,H9C), C40(H40A,H40B,H40C), C8(H8A,H8B,H8C),
 C22(H22A,H22B,H22C), C35(H35A,H35B,H35C), C23(H23A,H23B,H23C), C36(H36A,H36B,
 H36C), C21(H21A,H21B,H21C), C32(H32A,H32B,H32C), C37(H37A,H37B,H37C), C31(H31A,
 H31B,H31C), C19(H19A,H19B,H19C), C33(H33A,H33B,H33C), C41(H41A,H41B,H41C),
 C18(H18A,H18B,H18C), C17(H17A,H17B,H17C)
;
_olex2_submission_special_instructions 'No special instructions were received'

loop_
_space_group_symop_operation_xyz
'x, y, z'
'-x, y, -z+1/2'
'x+1/2, y+1/2, z'
'-x+1/2, y+1/2, -z+1/2'
'-x, -y, -z'
'x, -y, z-1/2'
'-x+1/2, -y+1/2, -z'
'x+1/2, -y+1/2, z-1/2'

loop_
_atom_site_label
_atom_site_type_symbol
_atom_site_fract_x
_atom_site_fract_y
_atom_site_fract_z
_atom_site_U_iso_or_equiv
_atom_site_adp_type
_atom_site_occupancy
_atom_site_site_symmetry_order
_atom_site_calc_flag
_atom_site_refinement_flags_posn
_atom_site_refinement_flags_adp
_atom_site_refinement_flags_occupancy
_atom_site_disorder_assembly
_atom_site_disorder_group
Fe1 Fe 0.63373(2) 0.64371(2) 0.38786(2) 0.01723(4) Uani 1 1 d . . . . .
O1 O 0.63349(2) 0.52486(6) 0.45411(3) 0.01932(11) Uani 1 1 d . . . . .
O2 O 0.63587(2) 0.81204(6) 0.39123(3) 0.01854(11) Uani 1 1 d . . . . .
C25 C 0.65950(2) 0.89418(7) 0.30344(4) 0.01613(12) Uani 1 1 d . . . . .
C38 C 0.62723(2) 0.83082(8) 0.24275(4) 0.01727(13) Uani 1 1 d . . . . .
C12 C 0.58566(2) 0.42403(8) 0.48719(4) 0.01682(12) Uani 1 1 d . . . . .
C26 C 0.68733(2) 0.96118(7) 0.28899(4) 0.01686(13) Uani 1 1 d . . . . .
H26 H 0.685653 0.970165 0.240354 0.020 Uiso 1 1 calc R U . . .
C6 C 0.63454(2) 0.45750(7) 0.31808(4) 0.01560(12) Uani 1 1 d . . . . .
C28 C 0.71898(2) 1.00200(7) 0.41419(4) 0.01737(13) Uani 1 1 d . . . . .
H28 H 0.739262 1.039341 0.451847 0.021 Uiso 1 1 calc R U . . .
C5 C 0.66689(2) 0.52123(8) 0.31801(4) 0.01686(13) Uani 1 1 d . . . . .
H5 H 0.691312 0.484271 0.337124 0.020 Uiso 1 1 calc R U . . .
C27 C 0.71766(2) 1.01568(7) 0.34356(4) 0.01635(12) Uani 1 1 d . . . . .
C10 C 0.60940(2) 0.33524(7) 0.39769(4) 0.01689(13) Uani 1 1 d . . . . .
C24 C 0.66189(2) 0.88019(7) 0.37609(4) 0.01607(12) Uani 1 1 d . . . . .
C20 C 0.58674(2) 0.52246(8) 0.54278(4) 0.01846(13) Uani 1 1 d . . . . .
C14 C 0.56045(3) 0.23030(8) 0.42951(5) 0.02018(14) Uani 1 1 d . . . . .
C11 C 0.60988(2) 0.42974(7) 0.44608(4) 0.01650(12) Uani 1 1 d . . . . .
C15 C 0.58491(3) 0.23749(8) 0.39092(5) 0.01904(14) Uani 1 1 d . . . . .
H15 H 0.584931 0.173750 0.358910 0.023 Uiso 1 1 calc R U . . .
C7 C 0.63704(2) 0.33622(7) 0.35610(5) 0.01713(13) Uani 1 1 d . . . . .
C30 C 0.69510(3) 0.92188(9) 0.51159(5) 0.02091(15) Uani 1 1 d . . . . .
C3 C 0.62815(2) 0.69699(7) 0.26207(4) 0.01579(12) Uani 1 1 d . . . . .
C2 C 0.59554(2) 0.62969(8) 0.25677(4) 0.01689(13) Uani 1 1 d . . . . .
H2 H 0.570971 0.664615 0.234705 0.020 Uiso 1 1 calc R U . . .
C29 C 0.69187(2) 0.93587(7) 0.43242(4) 0.01694(13) Uani 1 1 d . . . . .
C34 C 0.74891(2) 1.08048(8) 0.32456(5) 0.01814(13) Uani 1 1 d . . . . .
C13 C 0.56159(3) 0.32426(8) 0.47711(5) 0.01950(14) Uani 1 1 d . . . . .
H13 H 0.545139 0.320076 0.503994 0.023 Uiso 1 1 calc R U . . .
C39 C 0.63251(3) 0.83755(9) 0.16921(5) 0.02252(15) Uani 1 1 d . . . . .
H39A H 0.630617 0.921797 0.153231 0.034 Uiso 1 1 calc R U . . .
H39B H 0.612601 0.789703 0.133649 0.034 Uiso 1 1 calc R U . . .
H39C H 0.657646 0.805427 0.174056 0.034 Uiso 1 1 calc R U . . .
C1 C 0.59880(2) 0.51172(8) 0.28360(4) 0.01687(13) Uani 1 1 d . . . . .
H1 H 0.576298 0.467300 0.278357 0.020 Uiso 1 1 calc R U . . .
C16 C 0.53389(3) 0.12249(9) 0.42260(6) 0.02560(17) Uani 1 1 d . . . . .
C42 C 0.500000 0.51302(12) 0.250000 0.0212(2) Uani 1 2 d S T P . .
C9 C 0.62763(3) 0.23885(8) 0.29668(5) 0.02291(16) Uani 1 1 d . . . . .
H9A H 0.600950 0.247113 0.264593 0.034 Uiso 1 1 calc R U . . .
H9B H 0.631605 0.158589 0.318912 0.034 Uiso 1 1 calc R U . . .
H9C H 0.644357 0.249023 0.268800 0.034 Uiso 1 1 calc R U . . .
C4 C 0.66364(2) 0.63829(7) 0.29021(4) 0.01633(13) Uani 1 1 d . . . . .
H4 H 0.685930 0.679147 0.290331 0.020 Uiso 1 1 calc R U . . .
C40 C 0.58890(3) 0.89100(9) 0.23425(5) 0.02290(15) Uani 1 1 d . . . . .
H40A H 0.584033 0.883198 0.279396 0.034 Uiso 1 1 calc R U . . .
H40B H 0.568354 0.851449 0.195196 0.034 Uiso 1 1 calc R U . . .
H40C H 0.589897 0.976688 0.222757 0.034 Uiso 1 1 calc R U . . .
C45 C 0.500000 0.76600(12) 0.250000 0.0229(2) Uani 1 2 d S T P . .
H45 H 0.500001 0.851767 0.250001 0.028 Uiso 1 2 calc R U P . .
C8 C 0.67750(3) 0.31103(9) 0.41036(5) 0.02198(15) Uani 1 1 d . . . . .
H8A H 0.695392 0.305619 0.384586 0.033 Uiso 1 1 calc R U . . .
H8B H 0.677552 0.234689 0.435342 0.033 Uiso 1 1 calc R U . . .
H8C H 0.685301 0.376782 0.445652 0.033 Uiso 1 1 calc R U . . .
C22 C 0.62702(3) 0.52877(10) 0.60080(5) 0.02397(16) Uani 1 1 d . . . . .
H22A H 0.633792 0.449869 0.624231 0.036 Uiso 1 1 calc R U . . .
H22B H 0.627439 0.589689 0.636880 0.036 Uiso 1 1 calc R U . . .
H22C H 0.645457 0.550780 0.578196 0.036 Uiso 1 1 calc R U . . .
C35 C 0.76914(3) 0.98738(8) 0.29293(5) 0.02178(15) Uani 1 1 d . . . . .
H35A H 0.779450 0.922139 0.327827 0.033 Uiso 1 1 calc R U . . .
H35B H 0.790006 1.026819 0.282592 0.033 Uiso 1 1 calc R U . . .
H35C H 0.750819 0.953965 0.248262 0.033 Uiso 1 1 calc R U . . .
C23 C 0.55870(3) 0.49551(10) 0.58158(5) 0.02456(17) Uani 1 1 d . . . . .
H23A H 0.532579 0.494139 0.546325 0.037 Uiso 1 1 calc R U . . .
H23B H 0.560866 0.558386 0.617572 0.037 Uiso 1 1 calc R U . . .
H23C H 0.564785 0.416852 0.605571 0.037 Uiso 1 1 calc R U . . .
C36 C 0.73149(3) 1.17931(9) 0.26793(6) 0.02521(17) Uani 1 1 d . . . . .
H36A H 0.712375 1.143360 0.225096 0.038 Uiso 1 1 calc R U . . .
H36B H 0.751662 1.216866 0.254490 0.038 Uiso 1 1 calc R U . . .
H36C H 0.719346 1.240684 0.288103 0.038 Uiso 1 1 calc R U . . .
C43 C 0.51352(3) 0.57710(9) 0.31469(5) 0.02372(16) Uani 1 1 d . . . . .
H43 H 0.522743 0.534591 0.359163 0.028 Uiso 1 1 calc R U . . .
C44 C 0.51364(3) 0.70275(9) 0.31471(5) 0.02441(16) Uani 1 1 d . . . . .
H44 H 0.523077 0.745450 0.359095 0.029 Uiso 1 1 calc R U . . .
C21 C 0.57547(3) 0.64681(9) 0.50696(5) 0.02538(17) Uani 1 1 d . . . . .
H21A H 0.592669 0.668366 0.481533 0.038 Uiso 1 1 calc R U . . .
H21B H 0.577390 0.707542 0.543999 0.038 Uiso 1 1 calc R U . . .
H21C H 0.549163 0.643729 0.472526 0.038 Uiso 1 1 calc R U . . .
C32 C 0.65904(3) 0.97125(11) 0.52179(6) 0.0305(2) Uani 1 1 d . . . . .
H32A H 0.655964 1.056853 0.508485 0.046 Uiso 1 1 calc R U . . .
H32B H 0.661496 0.962255 0.572369 0.046 Uiso 1 1 calc R U . . .
H32C H 0.636695 0.926107 0.491013 0.046 Uiso 1 1 calc R U . . .
C37 C 0.77900(3) 1.13829(9) 0.39056(6) 0.02548(18) Uani 1 1 d . . . . .
H37A H 0.766580 1.195003 0.413099 0.038 Uiso 1 1 calc R U . . .
H37B H 0.797696 1.181617 0.375535 0.038 Uiso 1 1 calc R U . . .
H37C H 0.791977 1.075245 0.425298 0.038 Uiso 1 1 calc R U . . .
C31 C 0.70106(3) 0.78883(10) 0.53547(5) 0.02828(19) Uani 1 1 d . . . . .
H31A H 0.678116 0.742369 0.508820 0.042 Uiso 1 1 calc R U . . .
H31B H 0.705933 0.783451 0.587278 0.042 Uiso 1 1 calc R U . . .
H31C H 0.722935 0.755986 0.525497 0.042 Uiso 1 1 calc R U . . .
C19 C 0.54731(3) 0.05243(11) 0.49424(7) 0.0335(2) Uani 1 1 d . . . . .
H19A H 0.574131 0.029439 0.506778 0.050 Uiso 1 1 calc R U . . .
H19B H 0.531709 -0.020370 0.489141 0.050 Uiso 1 1 calc R U . . .
H19C H 0.544623 0.103583 0.532437 0.050 Uiso 1 1 calc R U . . .
C33 C 0.72941(4) 0.99194(13) 0.56264(6) 0.0362(3) Uani 1 1 d . . . . .
H33A H 0.752991 0.959520 0.559133 0.054 Uiso 1 1 calc R U . . .
H33B H 0.730181 0.983596 0.612299 0.054 Uiso 1 1 calc R U . . .
H33C H 0.726957 1.077463 0.549097 0.054 Uiso 1 1 calc R U . . .
C41 C 0.500000 0.37713(15) 0.250000 0.0348(3) Uani 1 2 d S T P . .
H41A H 0.526150 0.347638 0.273628 0.052 Uiso 0.5 1 calc R U P A -1
H41B H 0.489865 0.347637 0.200190 0.052 Uiso 0.5 1 calc R U P A -1
H41C H 0.483985 0.347638 0.276182 0.052 Uiso 0.5 1 calc R U P A -1
C18 C 0.49268(4) 0.16594(14) 0.40538(8) 0.0405(3) Uani 1 1 d . . . . .
H18A H 0.491538 0.218179 0.444411 0.061 Uiso 1 1 calc R U . . .
H18B H 0.475944 0.096062 0.400747 0.061 Uiso 1 1 calc R U . . .
H18C H 0.484270 0.211297 0.360001 0.061 Uiso 1 1 calc R U . . .
C17 C 0.53435(6) 0.03502(15) 0.36356(9) 0.0572(5) Uani 1 1 d . . . . .
H17A H 0.525862 0.077010 0.317045 0.086 Uiso 1 1 calc R U . . .
H17B H 0.517159 -0.032717 0.361328 0.086 Uiso 1 1 calc R U . . .
H17C H 0.560338 0.004565 0.374387 0.086 Uiso 1 1 calc R U . . .

loop_
_atom_site_aniso_label
_atom_site_aniso_U_11
_atom_site_aniso_U_22
_atom_site_aniso_U_33
_atom_site_aniso_U_23
_atom_site_aniso_U_13
_atom_site_aniso_U_12
Fe1 0.01909(6) 0.01806(6) 0.01676(6) -0.00150(4) 0.00912(4) -0.00368(4)
O1 0.0236(3) 0.0185(3) 0.0184(2) -0.0021(2) 0.0105(2) -0.0056(2)
O2 0.0199(3) 0.0197(3) 0.0196(3) -0.0022(2) 0.0115(2) -0.0054(2)
C25 0.0164(3) 0.0178(3) 0.0152(3) -0.0006(2) 0.0068(2) -0.0024(2)
C38 0.0168(3) 0.0196(3) 0.0154(3) 0.0003(2) 0.0057(2) -0.0023(2)
C12 0.0179(3) 0.0186(3) 0.0153(3) 0.0010(2) 0.0075(2) 0.0004(2)
C26 0.0181(3) 0.0179(3) 0.0164(3) 0.0001(2) 0.0083(2) -0.0023(2)
C6 0.0154(3) 0.0181(3) 0.0151(3) -0.0018(2) 0.0075(2) -0.0016(2)
C28 0.0184(3) 0.0180(3) 0.0172(3) -0.0018(2) 0.0081(3) -0.0039(2)
C5 0.0146(3) 0.0205(3) 0.0173(3) -0.0013(2) 0.0080(2) -0.0009(2)
C27 0.0169(3) 0.0166(3) 0.0176(3) -0.0005(2) 0.0086(2) -0.0025(2)
C10 0.0185(3) 0.0169(3) 0.0175(3) -0.0007(2) 0.0091(3) -0.0014(2)
C24 0.0174(3) 0.0170(3) 0.0163(3) -0.0009(2) 0.0091(2) -0.0027(2)
C20 0.0198(3) 0.0220(3) 0.0145(3) 0.0003(3) 0.0073(3) 0.0020(3)
C14 0.0216(4) 0.0208(3) 0.0207(3) -0.0002(3) 0.0107(3) -0.0042(3)
C11 0.0184(3) 0.0169(3) 0.0158(3) -0.0004(2) 0.0081(2) -0.0016(2)
C15 0.0217(3) 0.0176(3) 0.0199(3) -0.0012(3) 0.0100(3) -0.0031(3)
C7 0.0180(3) 0.0174(3) 0.0184(3) -0.0014(2) 0.0094(3) -0.0007(2)
C30 0.0255(4) 0.0238(4) 0.0158(3) -0.0035(3) 0.0101(3) -0.0073(3)
C3 0.0152(3) 0.0188(3) 0.0139(3) -0.0014(2) 0.0059(2) -0.0021(2)
C2 0.0139(3) 0.0200(3) 0.0163(3) -0.0007(2) 0.0049(2) -0.0021(2)
C29 0.0195(3) 0.0178(3) 0.0155(3) -0.0017(2) 0.0086(3) -0.0033(2)
C34 0.0194(3) 0.0177(3) 0.0203(3) -0.0012(3) 0.0108(3) -0.0039(3)
C13 0.0202(3) 0.0223(3) 0.0187(3) 0.0007(3) 0.0102(3) -0.0021(3)
C39 0.0255(4) 0.0262(4) 0.0153(3) 0.0006(3) 0.0066(3) -0.0055(3)
C1 0.0142(3) 0.0194(3) 0.0173(3) -0.0016(2) 0.0059(2) -0.0027(2)
C16 0.0282(4) 0.0253(4) 0.0274(4) -0.0020(3) 0.0151(4) -0.0100(3)
C42 0.0160(5) 0.0217(5) 0.0240(5) 0.000 0.0051(4) 0.000
C9 0.0275(4) 0.0202(4) 0.0255(4) -0.0057(3) 0.0148(3) -0.0024(3)
C4 0.0144(3) 0.0199(3) 0.0164(3) -0.0012(2) 0.0076(2) -0.0020(2)
C40 0.0181(3) 0.0220(4) 0.0269(4) 0.0019(3) 0.0060(3) 0.0007(3)
C45 0.0225(5) 0.0225(5) 0.0212(5) 0.000 0.0045(4) 0.000
C8 0.0196(3) 0.0234(4) 0.0237(4) 0.0031(3) 0.0087(3) 0.0031(3)
C22 0.0211(4) 0.0321(4) 0.0173(3) -0.0023(3) 0.0052(3) 0.0002(3)
C35 0.0218(4) 0.0228(4) 0.0248(4) -0.0016(3) 0.0133(3) -0.0009(3)
C23 0.0235(4) 0.0348(5) 0.0184(3) -0.0016(3) 0.0111(3) 0.0015(3)
C36 0.0279(4) 0.0207(4) 0.0322(4) 0.0061(3) 0.0169(4) -0.0006(3)
C43 0.0226(4) 0.0258(4) 0.0203(4) 0.0025(3) 0.0047(3) 0.0025(3)
C44 0.0259(4) 0.0258(4) 0.0187(3) -0.0012(3) 0.0046(3) 0.0022(3)
C21 0.0345(5) 0.0224(4) 0.0209(4) 0.0001(3) 0.0119(3) 0.0060(3)
C32 0.0387(5) 0.0333(5) 0.0282(4) -0.0067(4) 0.0227(4) -0.0023(4)
C37 0.0239(4) 0.0295(4) 0.0264(4) -0.0076(3) 0.0130(3) -0.0118(3)
C31 0.0362(5) 0.0294(5) 0.0199(4) 0.0036(3) 0.0107(4) -0.0025(4)
C19 0.0310(5) 0.0305(5) 0.0418(6) 0.0095(4) 0.0164(4) -0.0042(4)
C33 0.0423(6) 0.0490(7) 0.0171(4) -0.0076(4) 0.0103(4) -0.0245(5)
C41 0.0288(7) 0.0238(6) 0.0427(9) 0.000 0.0018(6) 0.000
C18 0.0253(5) 0.0448(7) 0.0465(7) 0.0121(5) 0.0069(5) -0.0112(5)
C17 0.0874(12) 0.0486(8) 0.0572(9) -0.0289(7) 0.0520(9) -0.0466(8)

loop_
_atom_type_symbol
_atom_type_description
_atom_type_scat_dispersion_real
_atom_type_scat_dispersion_imag
_atom_type_scat_source
C C 0.0033 0.0016 'International Tables Vol C Tables 4.2.6.8 and 6.1.1.4'
H H 0.0000 0.0000 'International Tables Vol C Tables 4.2.6.8 and 6.1.1.4'
Fe Fe 0.3463 0.8444 'International Tables Vol C Tables 4.2.6.8 and 6.1.1.4'
O O 0.0106 0.0060 'International Tables Vol C Tables 4.2.6.8 and 6.1.1.4'

loop_
_geom_angle_atom_site_label_1
_geom_angle_atom_site_label_2
_geom_angle_atom_site_label_3
_geom_angle
_geom_angle_site_symmetry_1
_geom_angle_site_symmetry_3
_geom_angle_publ_flag
O1 Fe1 O2 133.76(3) . . ?
O1 Fe1 C6 79.13(3) . . ?
O1 Fe1 C3 148.40(3) . . ?
O1 Fe1 C2 123.25(3) . . ?
O1 Fe1 C1 92.18(3) . . ?
O2 Fe1 C6 146.96(3) . . ?
O2 Fe1 C3 77.71(3) . . ?
O2 Fe1 C2 95.81(3) . . ?
O2 Fe1 C1 128.28(3) . . ?
C6 Fe1 C3 69.72(3) . . ?
C2 Fe1 C6 58.89(3) . . ?
C2 Fe1 C3 32.69(3) . . ?
C2 Fe1 C1 32.67(3) . . ?
C1 Fe1 C6 32.75(3) . . ?
C1 Fe1 C3 58.47(3) . . ?
C11 O1 Fe1 129.56(6) . . ?
C24 O2 Fe1 125.18(5) . . ?
C26 C25 C38 121.34(7) . . ?
C26 C25 C24 119.14(7) . . ?
C24 C25 C38 119.47(7) . . ?
C25 C38 C39 112.84(7) . . ?
C3 C38 C25 107.75(7) . . ?
C3 C38 C39 106.57(7) . . ?
C3 C38 C40 112.59(7) . . ?
C40 C38 C25 109.35(7) . . ?
C40 C38 C39 107.80(7) . . ?
C11 C12 C20 121.34(7) . . ?
C13 C12 C20 120.86(7) . . ?
C13 C12 C11 117.77(7) . . ?
C25 C26 H26 118.9 . . ?
C25 C26 C27 122.26(7) . . ?
C27 C26 H26 118.9 . . ?
C5 C6 Fe1 76.49(5) . . ?
C5 C6 C7 122.83(7) . . ?
C7 C6 Fe1 117.67(5) . . ?
C1 C6 Fe1 73.61(5) . . ?
C1 C6 C5 117.36(7) . . ?
C1 C6 C7 119.76(7) . . ?
C27 C28 H28 118.4 . . ?
C27 C28 C29 123.24(8) . . ?
C29 C28 H28 118.4 . . ?
C6 C5 H5 119.6 . . ?
C4 C5 C6 120.88(7) . . ?
C4 C5 H5 119.6 . . ?
C26 C27 C34 119.63(7) . . ?
C28 C27 C26 117.37(7) . . ?
C28 C27 C34 122.90(7) . . ?
C11 C10 C7 120.70(7) . . ?
C15 C10 C11 119.19(7) . . ?
C15 C10 C7 120.02(7) . . ?
O2 C24 C25 119.88(7) . . ?
O2 C24 C29 120.14(7) . . ?
C29 C24 C25 119.97(7) . . ?
C22 C20 C12 109.60(7) . . ?
C23 C20 C12 111.92(7) . . ?
C23 C20 C22 107.34(7) . . ?
C23 C20 C21 106.31(8) . . ?
C21 C20 C12 111.70(7) . . ?
C21 C20 C22 109.83(8) . . ?
C15 C14 C13 117.58(8) . . ?
C15 C14 C16 122.12(8) . . ?
C13 C14 C16 120.28(8) . . ?
O1 C11 C12 119.59(7) . . ?
O1 C11 C10 120.43(7) . . ?
C10 C11 C12 119.98(7) . . ?
C10 C15 H15 118.9 . . ?
C14 C15 C10 122.15(8) . . ?
C14 C15 H15 118.9 . . ?
C6 C7 C10 109.70(6) . . ?
C6 C7 C9 106.27(7) . . ?
C6 C7 C8 112.08(7) . . ?
C10 C7 C9 113.02(7) . . ?
C10 C7 C8 107.93(7) . . ?
C8 C7 C9 107.89(7) . . ?
C32 C30 C29 110.24(8) . . ?
C32 C30 C31 109.75(8) . . ?
C31 C30 C29 111.11(7) . . ?
C33 C30 C29 111.40(7) . . ?
C33 C30 C32 107.63(9) . . ?
C33 C30 C31 106.58(9) . . ?
C38 C3 Fe1 117.76(5) . . ?
C2 C3 Fe1 73.13(5) . . ?
C2 C3 C38 123.72(7) . . ?
C2 C3 C4 117.41(7) . . ?
C4 C3 Fe1 76.36(5) . . ?
C4 C3 C38 118.79(7) . . ?
Fe1 C2 H2 124.0 . . ?
C3 C2 Fe1 74.17(5) . . ?
C3 C2 H2 119.6 . . ?
C1 C2 Fe1 73.78(5) . . ?
C1 C2 C3 120.77(7) . . ?
C1 C2 H2 119.6 . . ?
C28 C29 C24 118.00(7) . . ?
C28 C29 C30 121.06(7) . . ?
C24 C29 C30 120.93(7) . . ?
C27 C34 C35 108.54(7) . . ?
C27 C34 C36 110.54(7) . . ?
C36 C34 C35 108.74(7) . . ?
C37 C34 C27 112.35(7) . . ?
C37 C34 C35 107.99(8) . . ?
C37 C34 C36 108.59(8) . . ?
C12 C13 C14 123.32(7) . . ?
C12 C13 H13 118.3 . . ?
C14 C13 H13 118.3 . . ?
C38 C39 H39A 109.5 . . ?
C38 C39 H39B 109.5 . . ?
C38 C39 H39C 109.5 . . ?
H39A C39 H39B 109.5 . . ?
H39A C39 H39C 109.5 . . ?
H39B C39 H39C 109.5 . . ?
Fe1 C1 H1 125.3 . . ?
C6 C1 Fe1 73.64(5) . . ?
C6 C1 H1 119.2 . . ?
C2 C1 Fe1 73.55(5) . . ?
C2 C1 C6 121.55(7) . . ?
C2 C1 H1 119.2 . . ?
C14 C16 C19 108.86(9) . . ?
C14 C16 C18 110.29(9) . . ?
C18 C16 C19 109.57(9) . . ?
C17 C16 C14 112.28(8) . . ?
C17 C16 C19 107.45(12) . . ?
C17 C16 C18 108.33(12) . . ?
C43 C42 C43 118.81(12) 2_655 . ?
C43 C42 C41 120.59(6) 2_655 . ?
C43 C42 C41 120.59(6) . . ?
C7 C9 H9A 109.5 . . ?
C7 C9 H9B 109.5 . . ?
C7 C9 H9C 109.5 . . ?
H9A C9 H9B 109.5 . . ?
H9A C9 H9C 109.5 . . ?
H9B C9 H9C 109.5 . . ?
C5 C4 C3 121.53(7) . . ?
C5 C4 H4 119.2 . . ?
C3 C4 H4 119.2 . . ?
C38 C40 H40A 109.5 . . ?
C38 C40 H40B 109.5 . . ?
C38 C40 H40C 109.5 . . ?
H40A C40 H40B 109.5 . . ?
H40A C40 H40C 109.5 . . ?
H40B C40 H40C 109.5 . . ?
C44 C45 H45 120.3 . . ?
C44 C45 H45 120.3 2_655 . ?
C44 C45 C44 119.49(13) . 2_655 ?
C7 C8 H8A 109.5 . . ?
C7 C8 H8B 109.5 . . ?
C7 C8 H8C 109.5 . . ?
H8A C8 H8B 109.5 . . ?
H8A C8 H8C 109.5 . . ?
H8B C8 H8C 109.5 . . ?
C20 C22 H22A 109.5 . . ?
C20 C22 H22B 109.5 . . ?
C20 C22 H22C 109.5 . . ?
H22A C22 H22B 109.5 . . ?
H22A C22 H22C 109.5 . . ?
H22B C22 H22C 109.5 . . ?
C34 C35 H35A 109.5 . . ?
C34 C35 H35B 109.5 . . ?
C34 C35 H35C 109.5 . . ?
H35A C35 H35B 109.5 . . ?
H35A C35 H35C 109.5 . . ?
H35B C35 H35C 109.5 . . ?
C20 C23 H23A 109.5 . . ?
C20 C23 H23B 109.5 . . ?
C20 C23 H23C 109.5 . . ?
H23A C23 H23B 109.5 . . ?
H23A C23 H23C 109.5 . . ?
H23B C23 H23C 109.5 . . ?
C34 C36 H36A 109.5 . . ?
C34 C36 H36B 109.5 . . ?
C34 C36 H36C 109.5 . . ?
H36A C36 H36B 109.5 . . ?
H36A C36 H36C 109.5 . . ?
H36B C36 H36C 109.5 . . ?
C42 C43 H43 119.7 . . ?
C44 C43 C42 120.61(9) . . ?
C44 C43 H43 119.7 . . ?
C45 C44 C43 120.24(9) . . ?
C45 C44 H44 119.9 . . ?
C43 C44 H44 119.9 . . ?
C20 C21 H21A 109.5 . . ?
C20 C21 H21B 109.5 . . ?
C20 C21 H21C 109.5 . . ?
H21A C21 H21B 109.5 . . ?
H21A C21 H21C 109.5 . . ?
H21B C21 H21C 109.5 . . ?
C30 C32 H32A 109.5 . . ?
C30 C32 H32B 109.5 . . ?
C30 C32 H32C 109.5 . . ?
H32A C32 H32B 109.5 . . ?
H32A C32 H32C 109.5 . . ?
H32B C32 H32C 109.5 . . ?
C34 C37 H37A 109.5 . . ?
C34 C37 H37B 109.5 . . ?
C34 C37 H37C 109.5 . . ?
H37A C37 H37B 109.5 . . ?
H37A C37 H37C 109.5 . . ?
H37B C37 H37C 109.5 . . ?
C30 C31 H31A 109.5 . . ?
C30 C31 H31B 109.5 . . ?
C30 C31 H31C 109.5 . . ?
H31A C31 H31B 109.5 . . ?
H31A C31 H31C 109.5 . . ?
H31B C31 H31C 109.5 . . ?
C16 C19 H19A 109.5 . . ?
C16 C19 H19B 109.5 . . ?
C16 C19 H19C 109.5 . . ?
H19A C19 H19B 109.5 . . ?
H19A C19 H19C 109.5 . . ?
H19B C19 H19C 109.5 . . ?
C30 C33 H33A 109.5 . . ?
C30 C33 H33B 109.5 . . ?
C30 C33 H33C 109.5 . . ?
H33A C33 H33B 109.5 . . ?
H33A C33 H33C 109.5 . . ?
H33B C33 H33C 109.5 . . ?
C42 C41 H41A 109.5 . . ?
C42 C41 H41B 109.5 . . ?
C42 C41 H41C 109.5 . . ?
H41A C41 H41B 109.5 . . ?
H41A C41 H41C 109.5 . . ?
H41B C41 H41C 109.5 . . ?
C16 C18 H18A 109.5 . . ?
C16 C18 H18B 109.5 . . ?
C16 C18 H18C 109.5 . . ?
H18A C18 H18B 109.5 . . ?
H18A C18 H18C 109.5 . . ?
H18B C18 H18C 109.5 . . ?
C16 C17 H17A 109.5 . . ?
C16 C17 H17B 109.5 . . ?
C16 C17 H17C 109.5 . . ?
H17A C17 H17B 109.5 . . ?
H17A C17 H17C 109.5 . . ?
H17B C17 H17C 109.5 . . ?

loop_
_geom_bond_atom_site_label_1
_geom_bond_atom_site_label_2
_geom_bond_distance
_geom_bond_site_symmetry_2
_geom_bond_publ_flag
Fe1 O1 1.8628(7) . ?
Fe1 O2 1.8663(7) . ?
Fe1 C6 2.4907(8) . ?
Fe1 C3 2.5006(8) . ?
Fe1 C2 2.4873(8) . ?
Fe1 C1 2.4903(8) . ?
O1 C11 1.3488(10) . ?
O2 C24 1.3498(10) . ?
C25 C38 1.5388(11) . ?
C25 C26 1.3917(11) . ?
C25 C24 1.4208(11) . ?
C38 C3 1.5285(12) . ?
C38 C39 1.5430(12) . ?
C38 C40 1.5385(13) . ?
C12 C20 1.5415(12) . ?
C12 C11 1.4227(11) . ?
C12 C13 1.3956(12) . ?
C26 H26 0.9500 . ?
C26 C27 1.3973(12) . ?
C6 C5 1.4041(11) . ?
C6 C7 1.5273(12) . ?
C6 C1 1.4042(11) . ?
C28 H28 0.9500 . ?
C28 C27 1.3932(11) . ?
C28 C29 1.4017(11) . ?
C5 H5 0.9500 . ?
C5 C4 1.3973(12) . ?
C27 C34 1.5319(11) . ?
C10 C11 1.4163(11) . ?
C10 C15 1.3949(12) . ?
C10 C7 1.5387(11) . ?
C24 C29 1.4134(11) . ?
C20 C22 1.5401(13) . ?
C20 C23 1.5383(12) . ?
C20 C21 1.5385(13) . ?
C14 C15 1.3915(12) . ?
C14 C13 1.3960(13) . ?
C14 C16 1.5296(13) . ?
C15 H15 0.9500 . ?
C7 C9 1.5432(12) . ?
C7 C8 1.5411(13) . ?
C30 C29 1.5401(11) . ?
C30 C32 1.5375(14) . ?
C30 C31 1.5398(15) . ?
C30 C33 1.5344(14) . ?
C3 C2 1.4039(11) . ?
C3 C4 1.4057(11) . ?
C2 H2 0.9500 . ?
C2 C1 1.3998(12) . ?
C34 C35 1.5404(12) . ?
C34 C36 1.5376(13) . ?
C34 C37 1.5313(13) . ?
C13 H13 0.9500 . ?
C39 H39A 0.9800 . ?
C39 H39B 0.9800 . ?
C39 H39C 0.9800 . ?
C1 H1 0.9500 . ?
C16 C19 1.5384(16) . ?
C16 C18 1.5364(17) . ?
C16 C17 1.5254(17) . ?
C42 C43 1.3946(12) 2_655 ?
C42 C43 1.3947(12) . ?
C42 C41 1.505(2) . ?
C9 H9A 0.9800 . ?
C9 H9B 0.9800 . ?
C9 H9C 0.9800 . ?
C4 H4 0.9500 . ?
C40 H40A 0.9800 . ?
C40 H40B 0.9800 . ?
C40 H40C 0.9800 . ?
C45 H45 0.9500 . ?
C45 C44 1.3905(12) . ?
C45 C44 1.3905(12) 2_655 ?
C8 H8A 0.9800 . ?
C8 H8B 0.9800 . ?
C8 H8C 0.9800 . ?
C22 H22A 0.9800 . ?
C22 H22B 0.9800 . ?
C22 H22C 0.9800 . ?
C35 H35A 0.9800 . ?
C35 H35B 0.9800 . ?
C35 H35C 0.9800 . ?
C23 H23A 0.9800 . ?
C23 H23B 0.9800 . ?
C23 H23C 0.9800 . ?
C36 H36A 0.9800 . ?
C36 H36B 0.9800 . ?
C36 H36C 0.9800 . ?
C43 H43 0.9500 . ?
C43 C44 1.3917(15) . ?
C44 H44 0.9500 . ?
C21 H21A 0.9800 . ?
C21 H21B 0.9800 . ?
C21 H21C 0.9800 . ?
C32 H32A 0.9800 . ?
C32 H32B 0.9800 . ?
C32 H32C 0.9800 . ?
C37 H37A 0.9800 . ?
C37 H37B 0.9800 . ?
C37 H37C 0.9800 . ?
C31 H31A 0.9800 . ?
C31 H31B 0.9800 . ?
C31 H31C 0.9800 . ?
C19 H19A 0.9800 . ?
C19 H19B 0.9800 . ?
C19 H19C 0.9800 . ?
C33 H33A 0.9800 . ?
C33 H33B 0.9800 . ?
C33 H33C 0.9800 . ?
C41 H41A 0.9800 . ?
C41 H41B 0.9800 . ?
C41 H41C 0.9800 . ?
C18 H18A 0.9800 . ?
C18 H18B 0.9800 . ?
C18 H18C 0.9800 . ?
C17 H17A 0.9800 . ?
C17 H17B 0.9800 . ?
C17 H17C 0.9800 . ?

loop_
_geom_torsion_atom_site_label_1
_geom_torsion_atom_site_label_2
_geom_torsion_atom_site_label_3
_geom_torsion_atom_site_label_4
_geom_torsion
_geom_torsion_site_symmetry_1
_geom_torsion_site_symmetry_2
_geom_torsion_site_symmetry_3
_geom_torsion_site_symmetry_4
_geom_torsion_publ_flag
Fe1 O1 C11 C12 -115.30(8) . . . . ?
Fe1 O1 C11 C10 65.40(11) . . . . ?
Fe1 O2 C24 C25 73.55(10) . . . . ?
Fe1 O2 C24 C29 -105.34(8) . . . . ?
Fe1 C6 C5 C4 -57.73(7) . . . . ?
Fe1 C6 C7 C10 44.62(8) . . . . ?
Fe1 C6 C7 C9 167.11(5) . . . . ?
Fe1 C6 C7 C8 -75.26(7) . . . . ?
Fe1 C6 C1 C2 58.23(7) . . . . ?
Fe1 C3 C2 C1 -59.56(7) . . . . ?
Fe1 C3 C4 C5 56.73(7) . . . . ?
Fe1 C2 C1 C6 -58.27(7) . . . . ?
O1 Fe1 O2 C24 125.15(6) . . . . ?
O2 Fe1 O1 C11 130.58(7) . . . . ?
O2 C24 C29 C28 177.65(8) . . . . ?
O2 C24 C29 C30 -1.03(12) . . . . ?
C25 C38 C3 Fe1 46.67(8) . . . . ?
C25 C38 C3 C2 134.21(8) . . . . ?
C25 C38 C3 C4 -42.48(9) . . . . ?
C25 C26 C27 C28 -0.81(13) . . . . ?
C25 C26 C27 C34 175.60(8) . . . . ?
C25 C24 C29 C28 -1.23(12) . . . . ?
C25 C24 C29 C30 -179.92(8) . . . . ?
C38 C25 C26 C27 -177.57(8) . . . . ?
C38 C25 C24 O2 -0.22(12) . . . . ?
C38 C25 C24 C29 178.66(8) . . . . ?
C38 C3 C2 Fe1 -112.51(7) . . . . ?
C38 C3 C2 C1 -172.07(7) . . . . ?
C38 C3 C4 C5 171.16(7) . . . . ?
C26 C25 C38 C3 124.35(8) . . . . ?
C26 C25 C38 C39 6.98(12) . . . . ?
C26 C25 C38 C40 -112.98(9) . . . . ?
C26 C25 C24 O2 -177.71(8) . . . . ?
C26 C25 C24 C29 1.18(12) . . . . ?
C26 C27 C34 C35 -62.61(10) . . . . ?
C26 C27 C34 C36 56.57(10) . . . . ?
C26 C27 C34 C37 178.05(8) . . . . ?
C6 Fe1 O1 C11 -53.10(7) . . . . ?
C6 Fe1 O2 C24 -48.22(9) . . . . ?
C6 C5 C4 C3 0.66(12) . . . . ?
C28 C27 C34 C35 113.60(9) . . . . ?
C28 C27 C34 C36 -127.23(9) . . . . ?
C28 C27 C34 C37 -5.75(12) . . . . ?
C5 C6 C7 C10 136.01(8) . . . . ?
C5 C6 C7 C9 -101.49(9) . . . . ?
C5 C6 C7 C8 16.13(11) . . . . ?
C5 C6 C1 Fe1 -64.76(6) . . . . ?
C5 C6 C1 C2 -6.53(12) . . . . ?
C27 C28 C29 C24 0.27(13) . . . . ?
C27 C28 C29 C30 178.95(8) . . . . ?
C24 C25 C38 C3 -53.08(10) . . . . ?
C24 C25 C38 C39 -170.45(8) . . . . ?
C24 C25 C38 C40 69.59(10) . . . . ?
C24 C25 C26 C27 -0.13(13) . . . . ?
C20 C12 C11 O1 -2.04(12) . . . . ?
C20 C12 C11 C10 177.26(8) . . . . ?
C20 C12 C13 C14 -177.56(8) . . . . ?
C11 C12 C20 C22 -59.81(10) . . . . ?
C11 C12 C20 C23 -178.78(8) . . . . ?
C11 C12 C20 C21 62.14(11) . . . . ?
C11 C12 C13 C14 0.59(13) . . . . ?
C11 C10 C15 C14 0.88(13) . . . . ?
C11 C10 C7 C6 -51.53(10) . . . . ?
C11 C10 C7 C9 -169.93(8) . . . . ?
C11 C10 C7 C8 70.84(10) . . . . ?
C15 C10 C11 O1 179.48(8) . . . . ?
C15 C10 C11 C12 0.18(12) . . . . ?
C15 C10 C7 C6 131.90(8) . . . . ?
C15 C10 C7 C9 13.50(11) . . . . ?
C15 C10 C7 C8 -105.73(9) . . . . ?
C15 C14 C13 C12 0.42(14) . . . . ?
C15 C14 C16 C19 112.24(11) . . . . ?
C15 C14 C16 C18 -127.52(11) . . . . ?
C15 C14 C16 C17 -6.61(16) . . . . ?
C7 C6 C5 C4 -172.15(7) . . . . ?
C7 C6 C1 Fe1 112.92(7) . . . . ?
C7 C6 C1 C2 171.15(7) . . . . ?
C7 C10 C11 O1 2.88(12) . . . . ?
C7 C10 C11 C12 -176.42(8) . . . . ?
C7 C10 C15 C14 177.50(8) . . . . ?
C3 Fe1 O1 C11 -43.39(10) . . . . ?
C3 Fe1 O2 C24 -58.08(6) . . . . ?
C3 C2 C1 Fe1 59.75(7) . . . . ?
C3 C2 C1 C6 1.48(12) . . . . ?
C2 Fe1 O1 C11 -12.13(8) . . . . ?
C2 Fe1 O2 C24 -85.47(7) . . . . ?
C2 C3 C4 C5 -5.74(12) . . . . ?
C29 C28 C27 C26 0.74(13) . . . . ?
C29 C28 C27 C34 -175.54(8) . . . . ?
C13 C12 C20 C22 118.27(9) . . . . ?
C13 C12 C20 C23 -0.70(11) . . . . ?
C13 C12 C20 C21 -119.77(9) . . . . ?
C13 C12 C11 O1 179.81(8) . . . . ?
C13 C12 C11 C10 -0.88(12) . . . . ?
C13 C14 C15 C10 -1.17(14) . . . . ?
C13 C14 C16 C19 -65.93(12) . . . . ?
C13 C14 C16 C18 54.31(13) . . . . ?
C13 C14 C16 C17 175.23(13) . . . . ?
C39 C38 C3 Fe1 168.03(5) . . . . ?
C39 C38 C3 C2 -104.43(9) . . . . ?
C39 C38 C3 C4 78.88(9) . . . . ?
C1 Fe1 O1 C11 -22.91(7) . . . . ?
C1 Fe1 O2 C24 -89.48(7) . . . . ?
C1 C6 C5 C4 5.45(11) . . . . ?
C1 C6 C7 C10 -41.53(10) . . . . ?
C1 C6 C7 C9 80.97(9) . . . . ?
C1 C6 C7 C8 -161.41(7) . . . . ?
C16 C14 C15 C10 -179.38(9) . . . . ?
C16 C14 C13 C12 178.67(9) . . . . ?
C42 C43 C44 C45 0.41(13) . . . . ?
C4 C3 C2 Fe1 64.22(6) . . . . ?
C4 C3 C2 C1 4.66(11) . . . . ?
C40 C38 C3 Fe1 -73.99(8) . . . . ?
C40 C38 C3 C2 13.55(11) . . . . ?
C40 C38 C3 C4 -163.14(7) . . . . ?
C43 C42 C43 C44 -0.20(7) 2_655 . . . ?
C44 C45 C44 C43 -0.20(7) 2_655 . . . ?
C32 C30 C29 C28 121.75(9) . . . . ?
C32 C30 C29 C24 -59.61(11) . . . . ?
C31 C30 C29 C28 -116.35(9) . . . . ?
C31 C30 C29 C24 62.29(11) . . . . ?
C33 C30 C29 C28 2.33(13) . . . . ?
C33 C30 C29 C24 -179.03(10) . . . . ?
C41 C42 C43 C44 179.80(7) . . . . ?
